data_7047072
loop_
_publ_author_name
'Truccolo, Giada'
'Tessari, Zeno'
'Tessarolo, Jacopo'
'Quici, Silvio'
'Armelao, Lidia'
'Rancan, Marzio'

_publ_section_title
;
 A Cu(ii) metallocycle for the reversible self-assembly of
 coordination-driven polyrotaxane-like architectures.
;
_journal_issue 35
_journal_name_full 'Dalton transactions (Cambridge, England : 2003)'
_journal_page_first 12079
_journal_page_last 12084
_journal_paper_doi 10.1039/c8dt02693a
_journal_volume 47
_journal_year 2018
_chemical_formula_moiety 'C31 H24 O4'
_chemical_formula_sum 'C31 H24 O4'
_chemical_formula_weight 460.50
_space_group_crystal_system monoclinic
_space_group_IT_number 4
_space_group_name_Hall 'P 2yb'
_space_group_name_H-M_alt 'P 1 21 1'
_symmetry_space_group_name_Hall 'P 2yb'
_symmetry_space_group_name_H-M 'P 1 21 1'
_atom_sites_solution_hydrogens geom
_audit_creation_date 2018-05-07
_audit_creation_method
;
Olex2 1.2
(compiled 2018.04.26 svn.r3504 for OlexSys, GUI svn.r5492)
;
_audit_update_record
;
2018-05-18 deposited with the CCDC.
2018-07-10 downloaded from the CCDC.
;
_cell_angle_alpha 90
_cell_angle_beta 98.150(8)
_cell_angle_gamma 90
_cell_formula_units_Z 2
_cell_length_a 11.7464(12)
_cell_length_b 5.2568(3)
_cell_length_c 19.2835(13)
_cell_measurement_reflns_used 4232
_cell_measurement_temperature 296.6(3)
_cell_measurement_theta_max 25.9630
_cell_measurement_theta_min 3.4110
_cell_volume 1178.70(16)
_computing_cell_refinement 'CrysAlisPro 1.171.38.43b (Rigaku OD, 2015)'
_computing_data_collection 'CrysAlisPro 1.171.38.43b (Rigaku OD, 2015)'
_computing_data_reduction 'CrysAlisPro 1.171.38.43b (Rigaku OD, 2015)'
_computing_molecular_graphics 'Olex2 (Dolomanov et al., 2009)'
_computing_publication_material 'Olex2 (Dolomanov et al., 2009)'
_computing_structure_refinement 'ShelXL (Sheldrick, 2015)'
_diffrn_ambient_environment air
_diffrn_ambient_temperature 296.6(3)
_diffrn_detector 'CCD plate'
_diffrn_detector_area_resol_mean 16.1274
_diffrn_detector_type Eos
_diffrn_measured_fraction_theta_full 0.998
_diffrn_measured_fraction_theta_max 0.998
_diffrn_measurement_details
;
List of Runs (angles in degrees, time in seconds):

  # Type    Start    End  Width  t~exp~   \w     \q     \k     \f   Frames
#--------------------------------------------------------------------------
  1  \w    -46.00  92.00   1.00    3.50    --   18.68   0.00 -30.00  138
  2  \w     43.00  94.00   1.00    3.50    --   18.68 179.00 -30.00   51
  3  \w    -29.00  31.00   1.00    3.50    --   18.68 -57.00 -60.00   60
  4  \w     -1.00  55.00   1.00    3.50    --   18.68  57.00-150.00   56
  5  \w    -24.00   1.00   1.00    3.50    --  -18.76 -99.00 120.00   25
  6  \w    -12.00  18.00   1.00    3.50    --  -18.76 -99.00-180.00   30
  7  \w    -85.00 -59.00   1.00    3.50    --  -18.76 146.00 140.00   26
  8  \w    -46.00  35.00   1.00    3.50    --   18.68 -19.00 120.00   81
  9  \w     25.00  61.00   1.00    3.50    --   18.68 -99.00  90.00   36
 10  \w    -24.00  82.00   1.00    3.50    --   18.68  19.00 150.00  106
 11  \w      4.00  77.00   1.00    3.50    --   18.68  57.00   0.00   73
 12  \w    -24.00  23.00   1.00    3.50    --  -18.76 -99.00-120.00   47
 13  \w    -75.00 -34.00   1.00    3.50    --  -18.76 125.00 -25.00   41
;
_diffrn_measurement_device 'four-circle diffractometer'
_diffrn_measurement_device_type 'Xcalibur, Eos, Gemini'
_diffrn_measurement_method '\w scans'
_diffrn_orient_matrix_type 'CrysAlisPro convention (1999,Acta A55,543-557)'
_diffrn_orient_matrix_UB_11 -0.0504277000
_diffrn_orient_matrix_UB_12 0.0155534000
_diffrn_orient_matrix_UB_13 0.0159113000
_diffrn_orient_matrix_UB_21 -0.0326809000
_diffrn_orient_matrix_UB_22 0.0184416000
_diffrn_orient_matrix_UB_23 -0.0334689000
_diffrn_orient_matrix_UB_31 -0.0104236000
_diffrn_orient_matrix_UB_32 -0.1327569000
_diffrn_orient_matrix_UB_33 -0.0027722000
_diffrn_radiation_monochromator graphite
_diffrn_radiation_probe x-ray
_diffrn_radiation_type MoK\a
_diffrn_radiation_wavelength 0.71073
_diffrn_reflns_av_R_equivalents 0.0236
_diffrn_reflns_av_unetI/netI 0.0273
_diffrn_reflns_Laue_measured_fraction_full 0.998
_diffrn_reflns_Laue_measured_fraction_max 0.998
_diffrn_reflns_limit_h_max 14
_diffrn_reflns_limit_h_min -14
_diffrn_reflns_limit_k_max 6
_diffrn_reflns_limit_k_min -6
_diffrn_reflns_limit_l_max 24
_diffrn_reflns_limit_l_min -24
_diffrn_reflns_number 17085
_diffrn_reflns_point_group_measured_fraction_full 0.999
_diffrn_reflns_point_group_measured_fraction_max 0.999
_diffrn_reflns_theta_full 25.242
_diffrn_reflns_theta_max 26.366
_diffrn_reflns_theta_min 2.562
_diffrn_source 'fine-focus sealed X-ray tube'
_diffrn_source_type 'Enhance (Mo) X-ray Source'
_exptl_absorpt_coefficient_mu 0.085
_exptl_absorpt_correction_T_max 1.00000
_exptl_absorpt_correction_T_min 0.70012
_exptl_absorpt_correction_type multi-scan
_exptl_absorpt_process_details
;
CrysAlisPro 1.171.38.43b (Rigaku Oxford Diffraction, 2015)
Empirical absorption correction using spherical harmonics,
 implemented in SCALE3 ABSPACK scaling algorithm.
;
_exptl_crystal_colour colourless
_exptl_crystal_colour_primary colourless
_exptl_crystal_density_diffrn 1.297
_exptl_crystal_description plate
_exptl_crystal_F_000 484
_exptl_crystal_size_max 0.5
_exptl_crystal_size_mid 0.3
_exptl_crystal_size_min 0.08
_refine_diff_density_max 0.110
_refine_diff_density_min -0.110
_refine_diff_density_rms 0.026
_refine_ls_abs_structure_details
;
 Flack x determined using 1268 quotients [(I+)-(I-)]/[(I+)+(I-)]
 (Parsons, Flack and Wagner, Acta Cryst. B69 (2013) 249-259).
;
_refine_ls_abs_structure_Flack -0.1(5)
_refine_ls_extinction_method none
_refine_ls_goodness_of_fit_ref 1.045
_refine_ls_hydrogen_treatment constr
_refine_ls_matrix_type full
_refine_ls_number_parameters 318
_refine_ls_number_reflns 4816
_refine_ls_number_restraints 1
_refine_ls_restrained_S_all 1.045
_refine_ls_R_factor_all 0.0650
_refine_ls_R_factor_gt 0.0416
_refine_ls_shift/su_max 0.000
_refine_ls_shift/su_mean 0.000
_refine_ls_structure_factor_coef Fsqd
_refine_ls_weighting_details 'w=1/[\s^2^(Fo^2^)+(0.0382P)^2^+0.0950P] where P=(Fo^2^+2Fc^2^)/3'
_refine_ls_weighting_scheme calc
_refine_ls_wR_factor_gt 0.0868
_refine_ls_wR_factor_ref 0.0995
_reflns_Friedel_coverage 0.796
_reflns_Friedel_fraction_full 1.000
_reflns_Friedel_fraction_max 1.000
_reflns_number_gt 3557
_reflns_number_total 4816
_reflns_threshold_expression 'I > 2\s(I)'
_cod_data_source_file c8dt02693a2.cif
_cod_data_source_block l
_cod_depositor_comments 'Adding full bibliography for 7047069--7047074.cif.'
_cod_database_code 7047072
_shelx_shelxl_version_number 2014/7
_chemical_oxdiff_formula 'C31 H24 O4'
_chemical_oxdiff_usercomment 'DPM-Ph TPPO DCM/Tol'
_shelx_space_group_comment
;
The symmetry employed for this shelxl refinement is uniquely defined
by the following loop, which should always be used as a source of
symmetry information in preference to the above space-group names.
They are only intended as comments.
;
_shelx_estimated_absorpt_t_max 0.993
_shelx_estimated_absorpt_t_min 0.959
_reflns_odcompleteness_completeness 99.81
_reflns_odcompleteness_iscentric 1
_reflns_odcompleteness_theta 26.32
_olex2_refinement_description
;
1. Fixed Uiso
 At 1.2 times of:
  All C(H) groups, All C(H,H) groups
 At 1.5 times of:
  All O(H) groups
2.a Secondary CH2 refined with riding coordinates:
 C1(H1A,H1B)
2.b Aromatic/amide H refined with riding coordinates:
 C24(H24), C9(H9), C3(H3A), C4(H4), C6(H6), C21(H21), C22(H22), C16(H16),
 C19(H19), C7(H7), C31(H31), C18(H18), C12(H12), C15(H15), C13(H13), C14(H14),
 C27(H27), C29(H29), C30(H30), C28(H28)
2.c Idealised tetrahedral OH refined as rotating group:
 O2(H2), O3(H3)
;
_olex2_submission_special_instructions 'No special instructions were received'
_oxdiff_exptl_absorpt_empirical_details
;
Empirical correction (ABSPACK) includes:
- Absorption correction using spherical harmonics
- Frame scaling
;
_oxdiff_exptl_absorpt_empirical_full_max 1.255
_oxdiff_exptl_absorpt_empirical_full_min 0.666

loop_
_space_group_symop_operation_xyz
'x, y, z'
'-x, y+1/2, -z'

loop_
_atom_site_label
_atom_site_type_symbol
_atom_site_fract_x
_atom_site_fract_y
_atom_site_fract_z
_atom_site_U_iso_or_equiv
_atom_site_adp_type
_atom_site_occupancy
_atom_site_site_symmetry_order
_atom_site_calc_flag
_atom_site_refinement_flags_posn
O2 O 1.20313(19) 0.7559(5) 0.79438(12) 0.0906(8) Uani 1 1 d .
H2 H 1.2078 0.8495 0.7609 0.136 Uiso 1 1 calc GR
O3 O 0.2998(2) 0.6547(5) 0.28959(13) 0.0858(7) Uani 1 1 d .
H3 H 0.2605 0.5607 0.2619 0.129 Uiso 1 1 calc GR
O1 O 1.13947(19) 1.0258(5) 0.69267(12) 0.0883(8) Uani 1 1 d .
O4 O 0.2522(2) 0.3045(5) 0.20572(14) 0.0909(7) Uani 1 1 d .
C20 C 0.4881(2) 0.7774(5) 0.33182(13) 0.0523(6) Uani 1 1 d .
C5 C 0.9549(2) 1.0051(5) 0.62733(13) 0.0522(7) Uani 1 1 d .
C25 C 0.3606(3) 0.2660(6) 0.20435(14) 0.0616(8) Uani 1 1 d .
C17 C 0.6370(3) 1.1185(5) 0.41308(13) 0.0573(7) Uani 1 1 d .
C11 C 1.0859(2) 0.4556(6) 0.83948(14) 0.0567(7) Uani 1 1 d .
C23 C 0.4079(3) 0.6085(6) 0.28791(14) 0.0570(7) Uani 1 1 d .
C8 C 1.0404(3) 0.9128(6) 0.68520(14) 0.0591(7) Uani 1 1 d .
C24 C 0.4413(3) 0.4146(5) 0.24644(14) 0.0572(7) Uani 1 1 d .
H24 H 0.5192 0.3828 0.2467 0.069 Uiso 1 1 calc R
C2 C 0.7993(3) 1.1901(5) 0.51432(13) 0.0540(7) Uani 1 1 d .
C10 C 1.1030(3) 0.6483(6) 0.78670(15) 0.0610(7) Uani 1 1 d .
C9 C 1.0195(2) 0.7220(5) 0.73151(14) 0.0568(7) Uani 1 1 d .
H9 H 0.9483 0.6413 0.7256 0.068 Uiso 1 1 calc R
C3 C 0.7754(3) 0.9759(6) 0.55079(15) 0.0649(8) Uani 1 1 d .
H3A H 0.7063 0.8907 0.5375 0.078 Uiso 1 1 calc R
C4 C 0.8514(3) 0.8838(5) 0.60673(14) 0.0607(8) Uani 1 1 d .
H4 H 0.8325 0.7395 0.6305 0.073 Uiso 1 1 calc R
C26 C 0.3909(3) 0.0661(6) 0.15702(14) 0.0626(8) Uani 1 1 d .
C6 C 0.9791(3) 1.2207(6) 0.59057(16) 0.0652(8) Uani 1 1 d .
H6 H 1.0483 1.3061 0.6034 0.078 Uiso 1 1 calc R
C21 C 0.6030(3) 0.7942(6) 0.32391(14) 0.0618(7) Uani 1 1 d .
H21 H 0.6320 0.6903 0.2915 0.074 Uiso 1 1 calc R
C22 C 0.6752(3) 0.9624(6) 0.36330(15) 0.0638(7) Uani 1 1 d .
H22 H 0.7518 0.9714 0.3563 0.077 Uiso 1 1 calc R
C16 C 1.1663(3) 0.4336(7) 0.89893(16) 0.0761(9) Uani 1 1 d .
H16 H 1.2291 0.5431 0.9054 0.091 Uiso 1 1 calc R
C19 C 0.4496(3) 0.9330(7) 0.38150(15) 0.0674(8) Uani 1 1 d .
H19 H 0.3727 0.9261 0.3880 0.081 Uiso 1 1 calc R
C1 C 0.7156(3) 1.3027(6) 0.45514(14) 0.0650(8) Uani 1 1 d .
H1A H 0.6689 1.4284 0.4748 0.078 Uiso 1 1 calc R
H1B H 0.7595 1.3913 0.4236 0.078 Uiso 1 1 calc R
C7 C 0.9023(3) 1.3104(6) 0.53523(15) 0.0659(8) Uani 1 1 d .
H7 H 0.9205 1.4556 0.5116 0.079 Uiso 1 1 calc R
C31 C 0.5034(3) 0.0002(6) 0.15137(16) 0.0747(9) Uani 1 1 d .
H31 H 0.5637 0.0871 0.1777 0.090 Uiso 1 1 calc R
C18 C 0.5227(3) 1.0976(7) 0.42139(15) 0.0701(9) Uani 1 1 d .
H18 H 0.4943 1.1974 0.4549 0.084 Uiso 1 1 calc R
C12 C 0.9925(3) 0.2931(6) 0.83214(16) 0.0699(8) Uani 1 1 d .
H12 H 0.9367 0.3068 0.7930 0.084 Uiso 1 1 calc R
C15 C 1.1544(3) 0.2511(7) 0.94874(18) 0.0864(11) Uani 1 1 d .
H15 H 1.2094 0.2378 0.9883 0.104 Uiso 1 1 calc R
C13 C 0.9812(3) 0.1117(7) 0.88198(18) 0.0763(9) Uani 1 1 d .
H13 H 0.9181 0.0029 0.8761 0.092 Uiso 1 1 calc R
C14 C 1.0624(3) 0.0898(7) 0.94040(18) 0.0774(9) Uani 1 1 d .
H14 H 1.0548 -0.0338 0.9739 0.093 Uiso 1 1 calc R
C27 C 0.3035(3) -0.0659(7) 0.11635(17) 0.0846(10) Uani 1 1 d .
H27 H 0.2272 -0.0251 0.1192 0.101 Uiso 1 1 calc R
C29 C 0.4381(5) -0.3202(8) 0.06695(19) 0.1013(14) Uani 1 1 d .
H29 H 0.4537 -0.4493 0.0367 0.122 Uiso 1 1 calc R
C30 C 0.5270(4) -0.1934(8) 0.10706(18) 0.0939(12) Uani 1 1 d .
H30 H 0.6028 -0.2382 0.1043 0.113 Uiso 1 1 calc R
C28 C 0.3278(5) -0.2555(8) 0.0720(2) 0.1032(14) Uani 1 1 d .
H28 H 0.2679 -0.3409 0.0449 0.124 Uiso 1 1 calc R

loop_
_atom_site_aniso_label
_atom_site_aniso_U_11
_atom_site_aniso_U_22
_atom_site_aniso_U_33
_atom_site_aniso_U_23
_atom_site_aniso_U_13
_atom_site_aniso_U_12
O2 0.0517(14) 0.127(2) 0.0891(17) 0.0289(15) -0.0058(12) -0.0125(14)
O3 0.0563(15) 0.1098(19) 0.0923(18) -0.0091(14) 0.0137(12) -0.0022(13)
O1 0.0532(13) 0.122(2) 0.0879(15) 0.0286(14) 0.0047(11) -0.0179(13)
O4 0.0544(15) 0.1051(17) 0.1084(18) -0.0015(16) -0.0046(12) -0.0159(13)
C20 0.0556(18) 0.0566(15) 0.0436(13) 0.0104(12) 0.0032(12) 0.0075(13)
C5 0.0529(17) 0.0585(16) 0.0469(14) -0.0057(12) 0.0131(13) -0.0001(13)
C25 0.061(2) 0.0635(18) 0.0558(17) 0.0176(15) -0.0056(14) -0.0098(15)
C17 0.071(2) 0.0518(15) 0.0463(15) 0.0078(13) -0.0024(14) 0.0129(15)
C11 0.0516(17) 0.0632(17) 0.0538(15) -0.0067(14) 0.0020(13) 0.0042(14)
C23 0.0528(18) 0.0670(17) 0.0501(15) 0.0169(14) 0.0032(13) 0.0003(14)
C8 0.0464(17) 0.0777(19) 0.0538(16) -0.0023(15) 0.0094(13) -0.0015(15)
C24 0.0509(17) 0.0627(17) 0.0547(15) 0.0083(14) -0.0046(13) -0.0006(14)
C2 0.069(2) 0.0483(14) 0.0446(14) -0.0051(12) 0.0061(13) 0.0055(13)
C10 0.0485(18) 0.0740(19) 0.0593(17) -0.0049(15) 0.0034(14) 0.0016(15)
C9 0.0466(17) 0.0674(18) 0.0557(15) -0.0019(14) 0.0046(13) -0.0030(13)
C3 0.067(2) 0.0587(17) 0.0646(17) 0.0044(15) -0.0059(15) -0.0066(15)
C4 0.066(2) 0.0569(17) 0.0573(17) 0.0051(13) 0.0022(15) -0.0055(14)
C26 0.073(2) 0.0638(18) 0.0468(15) 0.0154(13) -0.0067(14) -0.0158(16)
C6 0.058(2) 0.072(2) 0.0648(18) 0.0024(15) 0.0088(15) -0.0131(15)
C21 0.059(2) 0.0676(17) 0.0565(16) -0.0080(15) 0.0007(14) 0.0109(15)
C22 0.0545(18) 0.0708(18) 0.0635(17) -0.0088(16) -0.0003(14) 0.0111(16)
C16 0.071(2) 0.078(2) 0.0722(19) 0.0054(18) -0.0150(17) -0.0056(18)
C19 0.062(2) 0.080(2) 0.0635(18) 0.0042(16) 0.0191(15) 0.0074(17)
C1 0.085(2) 0.0515(15) 0.0562(16) 0.0006(14) 0.0010(15) 0.0076(16)
C7 0.076(2) 0.0600(17) 0.0631(17) 0.0069(15) 0.0145(16) -0.0081(17)
C31 0.089(3) 0.075(2) 0.0594(18) -0.0045(16) 0.0090(17) -0.0250(19)
C18 0.085(3) 0.0721(19) 0.0554(17) -0.0046(15) 0.0167(16) 0.0099(18)
C12 0.063(2) 0.077(2) 0.0653(18) 0.0018(17) -0.0042(15) -0.0010(17)
C15 0.089(3) 0.088(3) 0.074(2) 0.012(2) -0.0176(19) 0.001(2)
C13 0.066(2) 0.076(2) 0.085(2) 0.0014(19) 0.0036(18) -0.0078(18)
C14 0.087(3) 0.071(2) 0.073(2) 0.0094(17) 0.0077(19) 0.007(2)
C27 0.091(3) 0.083(2) 0.070(2) 0.005(2) -0.0204(18) -0.026(2)
C29 0.159(5) 0.084(3) 0.063(2) -0.0124(18) 0.023(3) -0.032(3)
C30 0.113(3) 0.094(3) 0.081(2) -0.012(2) 0.033(2) -0.025(2)
C28 0.135(4) 0.093(3) 0.072(2) -0.004(2) -0.017(3) -0.036(3)

loop_
_atom_type_symbol
_atom_type_description
_atom_type_scat_dispersion_real
_atom_type_scat_dispersion_imag
_atom_type_scat_source
C C 0.0033 0.0016 'International Tables Vol C Tables 4.2.6.8 and 6.1.1.4'
H H 0.0000 0.0000 'International Tables Vol C Tables 4.2.6.8 and 6.1.1.4'
O O 0.0106 0.0060 'International Tables Vol C Tables 4.2.6.8 and 6.1.1.4'

loop_
_geom_angle_atom_site_label_1
_geom_angle_atom_site_label_2
_geom_angle_atom_site_label_3
_geom_angle
C10 O2 H2 109.5
C23 O3 H3 109.5
C21 C20 C23 122.0(3)
C21 C20 C19 117.3(3)
C19 C20 C23 120.6(3)
C4 C5 C8 122.9(3)
C4 C5 C6 117.8(3)
C6 C5 C8 119.3(3)
O4 C25 C24 119.3(3)
O4 C25 C26 116.8(3)
C24 C25 C26 123.9(3)
C22 C17 C1 121.6(3)
C18 C17 C22 116.7(3)
C18 C17 C1 121.7(3)
C16 C11 C10 119.1(3)
C12 C11 C10 122.7(3)
C12 C11 C16 118.2(3)
O3 C23 C20 114.9(3)
O3 C23 C24 120.7(3)
C24 C23 C20 124.4(3)
O1 C8 C5 116.0(3)
O1 C8 C9 119.8(3)
C9 C8 C5 124.2(3)
C25 C24 H24 119.3
C23 C24 C25 121.5(3)
C23 C24 H24 119.3
C3 C2 C1 123.1(3)
C7 C2 C3 117.5(3)
C7 C2 C1 119.4(3)
O2 C10 C11 115.7(3)
O2 C10 C9 119.7(3)
C9 C10 C11 124.6(3)
C8 C9 C10 121.4(3)
C8 C9 H9 119.3
C10 C9 H9 119.3
C2 C3 H3A 119.1
C2 C3 C4 121.8(3)
C4 C3 H3A 119.1
C5 C4 C3 120.4(3)
C5 C4 H4 119.8
C3 C4 H4 119.8
C31 C26 C25 123.1(3)
C31 C26 C27 118.0(3)
C27 C26 C25 119.0(3)
C5 C6 H6 119.5
C7 C6 C5 121.0(3)
C7 C6 H6 119.5
C20 C21 H21 119.5
C22 C21 C20 121.0(3)
C22 C21 H21 119.5
C17 C22 H22 119.1
C21 C22 C17 121.9(3)
C21 C22 H22 119.1
C11 C16 H16 119.6
C15 C16 C11 120.7(3)
C15 C16 H16 119.6
C20 C19 H19 119.3
C18 C19 C20 121.3(3)
C18 C19 H19 119.3
C17 C1 C2 116.1(2)
C17 C1 H1A 108.3
C17 C1 H1B 108.3
C2 C1 H1A 108.3
C2 C1 H1B 108.3
H1A C1 H1B 107.4
C2 C7 C6 121.5(3)
C2 C7 H7 119.3
C6 C7 H7 119.3
C26 C31 H31 119.7
C30 C31 C26 120.6(3)
C30 C31 H31 119.7
C17 C18 H18 119.1
C19 C18 C17 121.8(3)
C19 C18 H18 119.1
C11 C12 H12 119.6
C13 C12 C11 120.8(3)
C13 C12 H12 119.6
C16 C15 H15 119.8
C14 C15 C16 120.5(3)
C14 C15 H15 119.8
C12 C13 H13 119.8
C12 C13 C14 120.5(3)
C14 C13 H13 119.8
C15 C14 C13 119.4(3)
C15 C14 H14 120.3
C13 C14 H14 120.3
C26 C27 H27 119.5
C28 C27 C26 120.9(4)
C28 C27 H27 119.5
C30 C29 H29 120.2
C28 C29 H29 120.2
C28 C29 C30 119.6(4)
C31 C30 H30 120.0
C29 C30 C31 120.0(4)
C29 C30 H30 120.0
C27 C28 H28 119.6
C29 C28 C27 120.9(4)
C29 C28 H28 119.6

loop_
_geom_bond_atom_site_label_1
_geom_bond_atom_site_label_2
_geom_bond_distance
O2 H2 0.8200
O2 C10 1.294(4)
O3 H3 0.8200
O3 C23 1.297(3)
O1 C8 1.297(3)
O4 C25 1.293(4)
C20 C23 1.472(4)
C20 C21 1.383(4)
C20 C19 1.383(4)
C5 C8 1.473(4)
C5 C4 1.381(4)
C5 C6 1.388(4)
C25 C24 1.396(4)
C25 C26 1.468(4)
C17 C22 1.385(4)
C17 C1 1.495(4)
C17 C18 1.379(4)
C11 C10 1.470(4)
C11 C16 1.383(4)
C11 C12 1.381(4)
C23 C24 1.386(4)
C8 C9 1.388(4)
C24 H24 0.9300
C2 C3 1.377(4)
C2 C1 1.517(4)
C2 C7 1.373(4)
C10 C9 1.396(4)
C9 H9 0.9300
C3 H3A 0.9300
C3 C4 1.386(4)
C4 H4 0.9300
C26 C31 1.386(4)
C26 C27 1.387(4)
C6 H6 0.9300
C6 C7 1.380(4)
C21 H21 0.9300
C21 C22 1.376(4)
C22 H22 0.9300
C16 H16 0.9300
C16 C15 1.379(5)
C19 H19 0.9300
C19 C18 1.375(4)
C1 H1A 0.9700
C1 H1B 0.9700
C7 H7 0.9300
C31 H31 0.9300
C31 C30 1.382(5)
C18 H18 0.9300
C12 H12 0.9300
C12 C13 1.374(4)
C15 H15 0.9300
C15 C14 1.365(5)
C13 H13 0.9300
C13 C14 1.374(4)
C14 H14 0.9300
C27 H27 0.9300
C27 C28 1.370(5)
C29 H29 0.9300
C29 C30 1.380(5)
C29 C28 1.356(6)
C30 H30 0.9300
C28 H28 0.9300
